data_2004338
loop_
_publ_author_name
'Low, J. N.'
'Ferguson, G.'
'Cobo, J.'
'Melguizo, M.'
'Nogueras, M.'
'S\'anchez, A.'

_publ_section_title
;
 2-Amino-6-methoxy-4,5-di(methoxycarbonyl)pyridine and
 2-Amino-4,5-di(methoxycarbonyl)-6-methylthiopyridine
;
_journal_issue 1
_journal_name_full 'Acta Crystallographica Section C'
_journal_page_first 143
_journal_page_last 145
_journal_paper_doi 10.1107/S0108270195012601
_journal_volume 52
_journal_year 1996
_chemical_formula_moiety 'C10 H12 N2 O5'
_chemical_formula_sum 'C10 H12 N2 O5'
_chemical_formula_weight 240.22
_chemical_name_systematic
;
2-amino-4,5-dicarbomethoxy-6-methoxypyridine
;
_space_group_IT_number 2
_symmetry_cell_setting triclinic
_symmetry_space_group_name_Hall '-P 1'
_symmetry_space_group_name_H-M 'P -1'
_cell_angle_alpha 81.627(13)
_cell_angle_beta 80.521(13)
_cell_angle_gamma 76.580(15)
_cell_formula_units_Z 2
_cell_length_a 7.2245(15)
_cell_length_b 8.7974(13)
_cell_length_c 9.181(2)
_cell_measurement_reflns_used 25
_cell_measurement_temperature 294.0(10)
_cell_measurement_theta_max 17.0
_cell_measurement_theta_min 7.5
_cell_volume 556.31(19)
_computing_cell_refinement 'Enraf-Nonius SET4 (de Boer & Duisenberg, 1984) and CELDIM'
_computing_data_collection 'CAD-4/PC Software (Enraf-Nonius, 1992)'
_computing_data_reduction 'DATRD2 in NRCVAX94 (Gabe, Le Page, Charland, Lee & White, 1989)'
_computing_molecular_graphics 'NRCVAX94, PLATON and PLUTON'
_computing_publication_material 'NRCVAX94, SHELXL93  and WordPerfect'
_computing_structure_refinement 'NRCVAX94 and SHELXL93 (Sheldrick, 1993)'
_computing_structure_solution 'SHELXS86 (Sheldrick, 1985)'
_diffrn_ambient_temperature 294.0(10)
_diffrn_measurement_device 'Enraf-Nonius CAD-4'
_diffrn_measurement_method \q/2\q
_diffrn_radiation_monochromator graphite
_diffrn_radiation_source 'X-ray tube'
_diffrn_radiation_type MoK\a
_diffrn_radiation_wavelength 0.7107
_diffrn_reflns_av_sigmaI/netI 0.0226
_diffrn_reflns_limit_h_max 9
_diffrn_reflns_limit_h_min -8
_diffrn_reflns_limit_k_max 11
_diffrn_reflns_limit_k_min 0
_diffrn_reflns_limit_l_max 11
_diffrn_reflns_limit_l_min -11
_diffrn_reflns_number 2417
_diffrn_reflns_theta_max 26.91
_diffrn_reflns_theta_min 2.26
_diffrn_standards_decay_% 'no decay, variation 0.5'
_diffrn_standards_interval_time 120
_diffrn_standards_number 3
_exptl_absorpt_coefficient_mu 0.117
_exptl_absorpt_correction_type none
_exptl_crystal_colour 'light yellow'
_exptl_crystal_density_diffrn 1.434
_exptl_crystal_density_meas ?
_exptl_crystal_description prism
_exptl_crystal_F_000 252
_exptl_crystal_size_max 0.40
_exptl_crystal_size_mid 0.26
_exptl_crystal_size_min 0.25
_refine_diff_density_max 0.28
_refine_diff_density_min -0.22
_refine_ls_extinction_method none
_refine_ls_goodness_of_fit_all 1.127
_refine_ls_goodness_of_fit_obs 1.246
_refine_ls_hydrogen_treatment 'H atoms riding (SHELXL93 defaults, C---H 0.93--0.96, N---H 0.86\%A)'
_refine_ls_matrix_type full
_refine_ls_number_parameters 154
_refine_ls_number_reflns 2417
_refine_ls_number_restraints 0
_refine_ls_restrained_S_all 1.127
_refine_ls_restrained_S_obs 1.246
_refine_ls_R_factor_all 0.0626
_refine_ls_R_factor_obs 0.0468
_refine_ls_shift/esd_max 0.038
_refine_ls_shift/esd_mean 0.008
_refine_ls_structure_factor_coef Fsqd
_refine_ls_weighting_scheme
;
calc w = 1/[\s^2^(F~o~^2^) + (0.0842P)^2^]
where P = (F~o~^2^ + 2F~c~^2^)/3
;
_refine_ls_wR_factor_all 0.1408
_refine_ls_wR_factor_obs 0.1335
_reflns_number_observed 1813
_reflns_number_total 2417
_reflns_observed_criterion >2\s(I)
_cod_data_source_file ab1308.cif
_cod_data_source_block I
_cod_depositor_comments
;
The following automatic conversions were performed:

'_exptl_crystal_density_meas' value 'not measured' was changed to '?'
- the value is perceived as not measured.

Automatic conversion script
Id: cif_fix_values 3008 2015-01-20 13:52:24Z robertas 
;
_cod_original_cell_volume 556.3(2)
_cod_database_code 2004338

loop_
_symmetry_equiv_pos_as_xyz
'x, y, z'
'-x, -y, -z'

loop_
_atom_site_aniso_label
_atom_site_aniso_U_11
_atom_site_aniso_U_22
_atom_site_aniso_U_33
_atom_site_aniso_U_12
_atom_site_aniso_U_13
_atom_site_aniso_U_23
N1 0.0485(8) 0.0296(7) 0.0277(7) -0.0108(6) -0.0034(6) -0.0083(5)
C2 0.0477(10) 0.0289(8) 0.0311(8) -0.0080(7) -0.0039(7) -0.0054(6)
N2 0.0952(14) 0.0295(7) 0.0320(8) -0.0170(8) -0.0010(8) -0.0056(6)
C3 0.0524(10) 0.0330(8) 0.0228(8) -0.0080(7) -0.0038(7) -0.0050(6)
C4 0.0382(8) 0.0306(8) 0.0276(8) -0.0059(6) -0.0048(6) -0.0078(6)
C41 0.0554(11) 0.0285(8) 0.0220(8) -0.0088(7) -0.0041(7) -0.0038(6)
O41 0.0602(9) 0.0465(7) 0.0388(7) 0.0033(6) -0.0039(6) -0.0174(6)
O42 0.0608(8) 0.0480(7) 0.0393(7) -0.0056(6) -0.0163(6) -0.0196(6)
C42 0.094(2) 0.0526(12) 0.0450(12) -0.0142(11) -0.0256(11) -0.0212(9)
C5 0.0378(9) 0.0293(8) 0.0257(8) -0.0075(6) -0.0039(6) -0.0073(6)
C51 0.0386(9) 0.0309(8) 0.0272(8) -0.0078(6) -0.0036(6) -0.0067(6)
O51 0.1011(12) 0.0366(7) 0.0333(7) -0.0272(7) -0.0130(7) -0.0071(5)
O52 0.0921(11) 0.0348(6) 0.0304(7) -0.0227(6) -0.0177(6) 0.0007(5)
C52 0.083(2) 0.0354(9) 0.0415(10) -0.0193(9) -0.0142(10) 0.0047(8)
C6 0.0360(8) 0.0324(8) 0.0243(8) -0.0079(6) -0.0038(6) -0.0070(6)
O61 0.0644(8) 0.0348(6) 0.0226(6) -0.0146(5) -0.0038(5) -0.0081(5)
C61 0.0580(11) 0.0421(9) 0.0275(8) -0.0131(8) -0.0052(7) -0.0146(7)

loop_
_atom_site_label
_atom_site_occupancy
_atom_site_fract_x
_atom_site_fract_y
_atom_site_fract_z
_atom_site_U_iso_or_equiv
_atom_site_thermal_displace_type
_atom_site_calc_flag
_atom_site_refinement_flags
_atom_site_type_symbol
N1 1 .2417(2) .87926(15) .57814(15) .0345(3) Uani d . N
C2 1 .2160(3) .8419(2) .7263(2) .0359(4) Uani d . C
N2 1 .2076(3) .6919(2) .7764(2) .0523(5) Uani d . N
C3 1 .1993(3) .9531(2) .8257(2) .0362(4) Uani d . C
C4 1 .2086(2) 1.1040(2) .7680(2) .0319(4) Uani d . C
C41 1 .1755(3) 1.2217(2) .8792(2) .0354(4) Uani d . C
O41 1 .0215(2) 1.30370(15) .91396(14) .0500(4) Uani d . O
O42 1 .3310(2) 1.21062(15) .94178(14) .0478(4) Uani d . O
C42 1 .3159(4) 1.3164(3) 1.0522(2) .0607(6) Uani d . C
C5 1 .2346(2) 1.1482(2) .6141(2) .0305(4) Uani d . C
C51 1 .2523(2) 1.3109(2) .5614(2) .0319(4) Uani d . C
O51 1 .2769(2) 1.39726(14) .64476(14) .0541(4) Uani d . O
O52 1 .2382(2) 1.35690(14) .41979(14) .0503(4) Uani d . O
C52 1 .2615(3) 1.5158(2) .3677(2) .0524(5) Uani d . C
C6 1 .2509(2) 1.0260(2) .5250(2) .0305(4) Uani d . C
O61 1 .2786(2) 1.06012(13) .37723(12) .0397(3) Uani d . O
C61 1 .2848(3) .9359(2) .2888(2) .0411(4) Uani d . C
H2A 1 .2186 .6248 .7144 .063 Uiso calc R H
H2B 1 .1913 .6631 .8704 .063 Uiso calc R H
H3 1 .1824 .9250 .9279 .043 Uiso calc R H
H42A 1 .4363 1.2984 1.0900 .091 Uiso calc R H
H42B 1 .2171 1.2979 1.1322 .091 Uiso calc R H
H42C 1 .2842 1.4232 1.0076 .091 Uiso calc R H
H52A 1 .2488 1.5379 .2638 .079 Uiso calc R H
H52B 1 .3864 1.5260 .3823 .079 Uiso calc R H
H52C 1 .1647 1.5887 .4223 .079 Uiso calc R H
H61A 1 .3052 .9741 .1853 .062 Uiso calc R H
H61B 1 .1654 .9017 .3108 .062 Uiso calc R H
H61C 1 .3880 .8491 .3113 .062 Uiso calc R H

loop_
_atom_type_symbol
_atom_type_description
_atom_type_scat_dispersion_real
_atom_type_scat_dispersion_imag
_atom_type_scat_source
C C 0.0033 0.0016 'International Tables Vol C Tables 4.2.6.8 and 6.1.1.4'
H H 0.0000 0.0000 'International Tables Vol C Tables 4.2.6.8 and 6.1.1.4'
N N 0.0061 0.0033 'International Tables Vol C Tables 4.2.6.8 and 6.1.1.4'
O O 0.0106 0.0060 'International Tables Vol C Tables 4.2.6.8 and 6.1.1.4'

loop_
_geom_angle_atom_site_label_1
_geom_angle_atom_site_label_2
_geom_angle_atom_site_label_3
_geom_angle
_geom_angle_publ_flag
C2 N1 C6 118.59(13) ?
N1 C2 N2 117.03(14) ?
N2 C2 C3 120.9(2) ?
N1 C2 C3 122.09(14) ?
C2 C3 C4 118.14(15) ?
C3 C4 C5 121.64(14) ?
C3 C4 C41 116.07(14) ?
C5 C4 C41 122.16(14) ?
O41 C41 O42 125.2(2) ?
O41 C41 C4 123.0(2) ?
O42 C41 C4 111.46(14) ?
C41 O42 C42 116.5(2) ?
C4 C5 C6 115.19(14) ?
C4 C5 C51 118.11(13) ?
C6 C5 C51 126.61(14) yes
O51 C51 O52 122.44(15) ?
O51 C51 C5 121.40(15) ?
O52 C51 C5 116.17(13) ?
C51 O52 C52 115.85(13) ?
N1 C6 O61 117.53(13) ?
N1 C6 C5 124.34(14) yes
O61 C6 C5 118.13(14) ?
C6 O61 C61 117.11(13) ?

loop_
_geom_bond_atom_site_label_1
_geom_bond_atom_site_label_2
_geom_bond_distance
_geom_bond_publ_flag
N1 C2 1.345(2) yes
N1 C6 1.325(2) yes
N2 C2 1.344(2) yes
C2 C3 1.405(2) yes
C3 C4 1.368(2) yes
C4 C5 1.403(2) yes
C4 C41 1.511(2) yes
O41 C41 1.199(2) yes
O42 C41 1.322(2) yes
O42 C42 1.448(2) yes
C5 C6 1.416(2) yes
C5 C51 1.471(2) yes
O51 C51 1.213(2) yes
O52 C51 1.317(2) yes
O52 C52 1.449(2) yes
O61 C6 1.338(2) yes
O61 C61 1.442(2) yes

loop_
_geom_torsion_atom_site_label_1
_geom_torsion_atom_site_label_2
_geom_torsion_atom_site_label_3
_geom_torsion_atom_site_label_4
_geom_torsion
_geom_torsion_publ_flag
C6 N1 C2 N2 -179.9(2) ?
C6 N1 C2 C3 -0.2(3) ?
N2 C2 C3 C4 -179.9(2) ?
N1 C2 C3 C4 0.4(3) ?
C2 C3 C4 C5 -0.2(3) ?
C2 C3 C4 C41 175.7(2) ?
C3 C4 C41 O41 -94.4(2) yes
C5 C4 C41 O41 81.4(2) yes
C3 C4 C41 O42 79.4(2) yes
C5 C4 C41 O42 -104.7(2) yes
O41 C41 O42 C42 -5.5(3) ?
C4 C41 O42 C42 -179.19(15) ?
C3 C4 C5 C6 -0.3(2) ?
C41 C4 C5 C6 -175.88(15) ?
C3 C4 C5 C51 -177.1(2) ?
C41 C4 C5 C51 7.3(2) ?
C4 C5 C51 O51 12.4(2) yes
C6 C5 C51 O51 -164.0(2) yes
C4 C5 C51 O52 -167.0(2) yes
C6 C5 C51 O52 16.5(2) yes
O51 C51 O52 C52 2.3(3) ?
C5 C51 O52 C52 -178.2(2) ?
C2 N1 C6 O61 179.32(15) ?
C2 N1 C6 C5 -0.3(3) ?
C4 C5 C6 N1 0.5(2) ?
C51 C5 C6 N1 177.1(2) ?
C4 C5 C6 O61 -179.09(14) ?
C51 C5 C6 O61 -2.6(3) ?
N1 C6 O61 C61 3.5(2) yes
C5 C6 O61 C61 -176.87(14) yes

loop_
_cod_related_entry_id
_cod_related_entry_database
_cod_related_entry_code
1 ChemSpider 4481285
